data_1515548
loop_
_publ_author_name
'Clemente-Le\'on, Miguel'
'Coronado, Eugenio'
'L\'opez-Jord\`a, Maurici'
'Desplanches, C\'edric'
'Asthana, Saket'
'Wang, Hongfeng'
'L\'etard, Jean-Fran\,cois'

_publ_section_title
;
 A hybrid magnet with coexistence of ferromagnetism and photoinduced
 Fe(iii) spin-crossover
;
_journal_issue 6
_journal_name_full 'Chemical Science'
_journal_page_first 1121
_journal_paper_doi 10.1039/c1sc00015b
_journal_volume 2
_journal_year 2011
_chemical_formula_sum 'C27 H26 Cl2 Cr Fe Mn N4 O14'
_chemical_formula_weight 864.21
_chemical_name_systematic
;
?
;
_space_group_IT_number 14
_symmetry_cell_setting monoclinic
_symmetry_space_group_name_Hall '-P 2ybc'
_symmetry_space_group_name_H-M 'P 1 21/c 1'
_atom_sites_solution_hydrogens geom
_atom_sites_solution_primary direct
_atom_sites_solution_secondary difmap
_audit_creation_method SHELXL-97
_cell_angle_alpha 90.000(5)
_cell_angle_beta 111.981(5)
_cell_angle_gamma 90.000(5)
_cell_formula_units_Z 4
_cell_length_a 12.096(5)
_cell_length_b 32.135(5)
_cell_length_c 9.467(5)
_cell_measurement_reflns_used 11797
_cell_measurement_temperature 300(2)
_cell_measurement_theta_max 32.2326
_cell_measurement_theta_min 2.3160
_cell_volume 3412(2)
_computing_structure_refinement 'SHELXL-97 (Sheldrick, 2008)'
_diffrn_ambient_temperature 300(2)
_diffrn_detector_area_resol_mean 16.0267
_diffrn_measured_fraction_theta_full 0.999
_diffrn_measured_fraction_theta_max 0.932
_diffrn_measurement_device_type 'Xcalibur, Sapphire3, Gemini'
_diffrn_measurement_method '\w scans'
_diffrn_radiation_monochromator graphite
_diffrn_radiation_source 'fine-focus sealed tube'
_diffrn_radiation_type MoK\a
_diffrn_radiation_wavelength 0.71073
_diffrn_reflns_av_R_equivalents 0.0589
_diffrn_reflns_av_sigmaI/netI 0.0685
_diffrn_reflns_limit_h_max 17
_diffrn_reflns_limit_h_min -17
_diffrn_reflns_limit_k_max 35
_diffrn_reflns_limit_k_min -47
_diffrn_reflns_limit_l_max 13
_diffrn_reflns_limit_l_min -14
_diffrn_reflns_number 44282
_diffrn_reflns_theta_full 25.00
_diffrn_reflns_theta_max 32.32
_diffrn_reflns_theta_min 2.41
_exptl_absorpt_coefficient_mu 1.325
_exptl_absorpt_correction_T_max 0.8679
_exptl_absorpt_correction_T_min 0.6919
_exptl_absorpt_correction_type multi-scan
_exptl_crystal_colour black
_exptl_crystal_density_diffrn 1.682
_exptl_crystal_density_method 'not measured'
_exptl_crystal_description rombic
_exptl_crystal_F_000 1748
_exptl_crystal_size_max 0.30
_exptl_crystal_size_mid 0.25
_exptl_crystal_size_min 0.11
_refine_diff_density_max 0.461
_refine_diff_density_min -0.538
_refine_diff_density_rms 0.076
_refine_ls_extinction_method none
_refine_ls_goodness_of_fit_ref 1.047
_refine_ls_hydrogen_treatment constr
_refine_ls_matrix_type full
_refine_ls_number_parameters 489
_refine_ls_number_reflns 11352
_refine_ls_number_restraints 6
_refine_ls_restrained_S_all 1.051
_refine_ls_R_factor_all 0.1188
_refine_ls_R_factor_gt 0.0635
_refine_ls_shift/su_max 0.000
_refine_ls_shift/su_mean 0.000
_refine_ls_structure_factor_coef Fsqd
_refine_ls_weighting_details 'calc w=1/[\s^2^(Fo^2^)+(0.0672P)^2^+3.2669P] where P=(Fo^2^+2Fc^2^)/3'
_refine_ls_weighting_scheme calc
_refine_ls_wR_factor_gt 0.1689
_refine_ls_wR_factor_ref 0.1812
_reflns_number_gt 5903
_reflns_number_total 11352
_reflns_threshold_expression >2\s(I)
_cod_data_source_file c1sc00015b.txt
_cod_data_source_block corabs300
_cod_depositor_comments
;
The following automatic conversions were performed:

'_symmetry_cell_setting' value 'Monoclinic' changed to 'monoclinic'
according to
/usr/data/users/saulius/automatic-downloads/retrospective/RSC/lib/dictionaries/cif_core.dic
dictionary named 'cif_core.dic' version 2.4.2 from 2011-04-26.

Automatic conversion script
Id: cif_fix_values 2281 2013-09-26 08:29:07Z andrius 
;
_cod_original_sg_symbol_H-M P21/c
_cod_database_code 1515548

loop_
_symmetry_equiv_pos_as_xyz
'x, y, z'
'-x, y+1/2, -z+1/2'
'-x, -y, -z'
'x, -y-1/2, z-1/2'

loop_
_atom_site_label
_atom_site_type_symbol
_atom_site_fract_x
_atom_site_fract_y
_atom_site_fract_z
_atom_site_U_iso_or_equiv
_atom_site_adp_type
_atom_site_occupancy
_atom_site_symmetry_multiplicity
_atom_site_calc_flag
_atom_site_refinement_flags
_atom_site_disorder_assembly
_atom_site_disorder_group
Fe Fe 0.38894(5) 0.127429(19) 0.94279(7) 0.04978(17) Uani 1 1 d . D .
Mn1 Mn 0.92115(5) 0.208522(17) 0.21655(6) 0.03786(15) Uani 0.50 1 d P A 1
Cr1 Cr 0.92115(5) 0.208522(17) 0.21655(6) 0.03786(15) Uani 0.50 1 d P A 2
Mn2 Mn 0.98717(6) 0.040953(18) 0.24251(7) 0.04032(16) Uani 0.50 1 d P A 3
Cr2 Cr 0.98717(6) 0.040953(18) 0.24251(7) 0.04032(16) Uani 0.50 1 d P A 4
O1 O 0.3583(3) 0.08030(13) 1.0415(4) 0.0796(11) Uani 1 1 d . . .
O2 O 0.4866(3) 0.16185(11) 1.1032(4) 0.0641(9) Uani 1 1 d . . .
O3 O 0.8185(2) 0.25063(9) 0.2809(3) 0.0473(6) Uani 1 1 d . . .
O4 O 0.8202(3) 0.21458(9) -0.0136(3) 0.0522(7) Uani 1 1 d . . .
O5 O 1.0224(2) 0.21289(8) 0.4498(3) 0.0457(6) Uani 1 1 d . . .
O6 O 1.0188(2) 0.25436(8) 0.1572(3) 0.0444(6) Uani 1 1 d . . .
O7 O 0.8378(2) 0.15420(9) 0.2451(3) 0.0489(7) Uani 1 1 d . . .
O8 O 0.8677(2) 0.08533(8) 0.2622(3) 0.0480(7) Uani 1 1 d . . .
O9 O 1.0357(3) 0.16420(9) 0.1872(3) 0.0491(7) Uani 1 1 d . . .
O10 O 1.0648(2) 0.09495(9) 0.2022(3) 0.0484(7) Uani 1 1 d . . .
O11 O 1.0874(3) 0.04056(9) 0.4758(3) 0.0529(7) Uani 1 1 d . . .
O12 O 0.9061(3) -0.00824(9) 0.3119(3) 0.0511(7) Uani 1 1 d . . .
O15 O 1.1020(2) 0.00235(9) 0.1881(3) 0.0492(7) Uani 1 1 d . . .
O16 O 0.8869(2) 0.03157(9) 0.0130(3) 0.0480(7) Uani 1 1 d . . .
N1 N 0.5409(3) 0.09736(13) 0.9420(5) 0.0598(10) Uani 1 1 d . D .
N2 N 0.4298(4) 0.16264(14) 0.7741(5) 0.0767(13) Uani 1 1 d . . .
H2N H 0.4050 0.1895 0.7688 0.092 Uiso 1 1 calc R B 1
N3 N 0.2467(4) 0.10715(12) 0.7365(5) 0.0613(10) Uani 1 1 d . . .
H3N H 0.2581 0.0799 0.7199 0.074 Uiso 1 1 calc R C 1
N4 N 0.2422(3) 0.15952(12) 0.9544(4) 0.0562(9) Uani 1 1 d . . .
C1 C 0.4294(4) 0.05082(17) 1.1242(5) 0.0636(13) Uani 1 1 d . . .
C2 C 0.3901(5) 0.02528(19) 1.2160(6) 0.0797(16) Uani 1 1 d . . .
H2 H 0.3130 0.0285 1.2134 0.096 Uiso 1 1 calc R . .
C3 C 0.4618(7) -0.00401(19) 1.3082(6) 0.090(2) Uani 1 1 d . . .
H3 H 0.4341 -0.0199 1.3701 0.108 Uiso 1 1 calc R . .
C4 C 0.5781(7) -0.01067(18) 1.3116(7) 0.0858(18) Uani 1 1 d . . .
H4 H 0.6278 -0.0304 1.3764 0.103 Uiso 1 1 calc R . .
C5 C 0.6162(5) 0.01268(16) 1.2169(6) 0.0732(15) Uani 1 1 d . . .
H5 H 0.6918 0.0079 1.2161 0.088 Uiso 1 1 calc R . .
C6 C 0.5443(4) 0.04332(15) 1.1220(5) 0.0562(11) Uani 1 1 d . . .
C7 C 0.5911(4) 0.06635(16) 1.0266(5) 0.0578(11) Uani 1 1 d . . .
H7 H 0.6646 0.0580 1.0262 0.069 Uiso 1 1 calc R . .
C8 C 0.6022(6) 0.1167(2) 0.8510(8) 0.0875(18) Uani 1 1 d . . .
H8A H 0.6876 0.1165 0.9079 0.105 Uiso 1 1 calc R D .
H8B H 0.5860 0.1009 0.7580 0.105 Uiso 1 1 calc R . .
C9 C 0.5608(6) 0.1596(2) 0.8136(8) 0.097(2) Uani 1 1 d . D .
H9A H 0.5799 0.1691 0.7283 0.117 Uiso 1 1 calc R . .
H9B H 0.6017 0.1774 0.9001 0.117 Uiso 1 1 calc R . .
C10A C 0.3731(14) 0.1400(7) 0.6203(11) 0.080(5) Uani 0.58(3) 1 d P D 1
H10A H 0.4146 0.1142 0.6207 0.096 Uiso 0.58(3) 1 calc PR D 1
H10B H 0.3756 0.1573 0.5377 0.096 Uiso 0.58(3) 1 calc PR D 1
C11A C 0.2373(18) 0.1311(8) 0.602(3) 0.071(4) Uani 0.58(3) 1 d P D 1
H11A H 0.1949 0.1569 0.5977 0.085 Uiso 0.58(3) 1 calc PR D 1
H11B H 0.1958 0.1153 0.5099 0.085 Uiso 0.58(3) 1 calc PR D 1
C10B C 0.322(3) 0.1665(11) 0.629(2) 0.117(13) Uani 0.42(3) 1 d P D 2
H10C H 0.2621 0.1844 0.6415 0.140 Uiso 0.42(3) 1 calc PR D 2
H10D H 0.3432 0.1766 0.5458 0.140 Uiso 0.42(3) 1 calc PR D 2
C11B C 0.284(4) 0.1232(13) 0.608(4) 0.109(13) Uani 0.42(3) 1 d P D 2
H11C H 0.3493 0.1061 0.6038 0.131 Uiso 0.42(3) 1 calc PR D 2
H11D H 0.2180 0.1203 0.5114 0.131 Uiso 0.42(3) 1 calc PR D 2
C12 C 0.1334(5) 0.1113(2) 0.7634(9) 0.104(2) Uani 1 1 d . D .
H12A H 0.0665 0.1091 0.6669 0.125 Uiso 1 1 calc R . .
H12B H 0.1276 0.0886 0.8279 0.125 Uiso 1 1 calc R . .
C13 C 0.1263(4) 0.15044(19) 0.8346(7) 0.0833(18) Uani 1 1 d . D .
H13A H 0.0655 0.1489 0.8782 0.100 Uiso 1 1 calc R . .
H13B H 0.1048 0.1725 0.7592 0.100 Uiso 1 1 calc R . .
C14 C 0.2428(4) 0.18337(13) 1.0637(5) 0.0504(10) Uani 1 1 d . D .
H14 H 0.1695 0.1925 1.0624 0.061 Uiso 1 1 calc R . .
C15 C 0.3470(4) 0.19704(12) 1.1869(5) 0.0457(9) Uani 1 1 d . . .
C16 C 0.3316(5) 0.22248(15) 1.2987(6) 0.0618(12) Uani 1 1 d . D .
H16 H 0.2549 0.2293 1.2916 0.074 Uiso 1 1 calc R . .
C17 C 0.4274(6) 0.23743(17) 1.4177(7) 0.0783(16) Uani 1 1 d . . .
H17 H 0.4155 0.2539 1.4916 0.094 Uiso 1 1 calc R D .
C18 C 0.5418(5) 0.22831(16) 1.4290(6) 0.0672(13) Uani 1 1 d . D .
H18 H 0.6064 0.2393 1.5088 0.081 Uiso 1 1 calc R . .
C19 C 0.5610(4) 0.20304(15) 1.3232(5) 0.0572(11) Uani 1 1 d . . .
H19 H 0.6386 0.1971 1.3321 0.069 Uiso 1 1 calc R D .
C20 C 0.4648(4) 0.18610(13) 1.2018(4) 0.0465(9) Uani 1 1 d . D .
C21 C 0.8601(3) 0.25978(11) 0.4179(4) 0.0378(8) Uani 1 1 d . . .
C22 C 0.9775(3) 0.23741(11) 0.5178(4) 0.0368(8) Uani 1 1 d . . .
C23 C 0.8942(3) 0.12163(12) 0.2401(4) 0.0375(8) Uani 1 1 d . A .
C24 C 1.0088(3) 0.12762(12) 0.2063(4) 0.0379(8) Uani 1 1 d . A .
C25 C 1.0530(3) 0.01392(11) 0.5489(5) 0.0415(9) Uani 1 1 d . . .
C26 C 0.9371(3) 0.00853(12) -0.0504(4) 0.0390(8) Uani 1 1 d . . .
C1S C 0.7300(6) 0.1124(2) 0.5009(8) 0.104(2) Uani 1 1 d D . .
H1S1 H 0.6447 0.1142 0.4757 0.125 Uiso 0.667(4) 1 calc PR E 1
H1S2 H 0.7444 0.1120 0.4067 0.125 Uiso 0.667(4) 1 calc PR E 1
H1S3 H 0.7713 0.0872 0.4918 0.125 Uiso 0.333(4) 1 d PR E 2
H1S4 H 0.7284 0.1306 0.4185 0.125 Uiso 0.333(4) 1 d PR E 2
Cl1S Cl 0.8036(4) 0.15659(9) 0.6149(4) 0.0916(10) Uani 0.667(4) 1 d PD E 1
Cl2S Cl 0.7847(3) 0.06812(8) 0.6022(3) 0.0989(10) Uani 0.667(4) 1 d PD E 1
Cl3S Cl 0.5878(6) 0.09886(16) 0.4664(5) 0.103(2) Uani 0.333(4) 1 d PD E 2
Cl4S Cl 0.8154(10) 0.1346(6) 0.6606(16) 0.265(9) Uani 0.333(4) 1 d PD E 2

loop_
_atom_site_aniso_label
_atom_site_aniso_U_11
_atom_site_aniso_U_22
_atom_site_aniso_U_33
_atom_site_aniso_U_23
_atom_site_aniso_U_13
_atom_site_aniso_U_12
Fe 0.0384(3) 0.0579(4) 0.0481(3) -0.0041(3) 0.0106(2) 0.0039(3)
Mn1 0.0465(3) 0.0344(3) 0.0358(3) 0.0007(2) 0.0189(2) -0.0004(2)
Cr1 0.0465(3) 0.0344(3) 0.0358(3) 0.0007(2) 0.0189(2) -0.0004(2)
Mn2 0.0508(4) 0.0343(3) 0.0398(3) -0.0047(2) 0.0215(3) -0.0016(3)
Cr2 0.0508(4) 0.0343(3) 0.0398(3) -0.0047(2) 0.0215(3) -0.0016(3)
O1 0.0461(18) 0.102(3) 0.094(3) 0.033(2) 0.0306(19) 0.0078(18)
O2 0.0361(15) 0.091(2) 0.0596(19) -0.0227(17) 0.0112(14) 0.0030(15)
O3 0.0432(15) 0.0538(16) 0.0378(14) 0.0125(12) 0.0072(12) 0.0087(12)
O4 0.0486(16) 0.0602(18) 0.0523(16) -0.0169(14) 0.0240(14) -0.0241(14)
O5 0.0443(15) 0.0410(15) 0.0492(15) 0.0038(12) 0.0146(12) 0.0138(11)
O6 0.0454(15) 0.0386(14) 0.0391(14) -0.0035(11) 0.0043(12) -0.0076(11)
O7 0.0482(16) 0.0534(17) 0.0572(17) 0.0035(13) 0.0337(14) 0.0058(13)
O8 0.0542(17) 0.0490(16) 0.0534(16) -0.0065(13) 0.0345(14) -0.0140(13)
O9 0.0541(17) 0.0472(16) 0.0599(17) -0.0015(13) 0.0374(14) -0.0074(13)
O10 0.0523(16) 0.0522(17) 0.0542(16) -0.0001(13) 0.0355(14) 0.0006(13)
O11 0.0555(17) 0.0422(16) 0.0633(18) -0.0162(14) 0.0249(15) -0.0184(13)
O12 0.0504(17) 0.0453(16) 0.0487(17) -0.0156(13) 0.0082(13) -0.0078(13)
O15 0.0473(16) 0.0543(17) 0.0418(15) -0.0008(13) 0.0119(13) 0.0048(13)
O16 0.0418(15) 0.0538(17) 0.0489(16) 0.0039(13) 0.0175(13) 0.0131(12)
N1 0.053(2) 0.071(3) 0.062(2) -0.012(2) 0.0291(19) -0.0061(19)
N2 0.079(3) 0.072(3) 0.064(3) 0.013(2) 0.010(2) -0.016(2)
N3 0.063(2) 0.042(2) 0.063(2) -0.0121(18) 0.0049(19) -0.0007(17)
N4 0.0371(18) 0.062(2) 0.058(2) -0.0097(18) 0.0037(16) 0.0076(16)
C1 0.048(3) 0.086(4) 0.049(3) -0.001(2) 0.009(2) -0.014(2)
C2 0.065(3) 0.100(4) 0.070(3) 0.009(3) 0.021(3) -0.016(3)
C3 0.124(6) 0.075(4) 0.056(3) 0.010(3) 0.018(4) -0.022(4)
C4 0.107(5) 0.062(3) 0.068(4) 0.001(3) 0.010(4) -0.002(3)
C5 0.065(3) 0.066(3) 0.070(3) -0.010(3) 0.004(3) 0.009(3)
C6 0.045(2) 0.064(3) 0.050(2) -0.011(2) 0.0059(19) -0.002(2)
C7 0.045(2) 0.069(3) 0.057(3) -0.018(2) 0.016(2) 0.002(2)
C8 0.090(4) 0.105(5) 0.088(4) -0.005(4) 0.057(4) -0.012(4)
C9 0.109(5) 0.098(5) 0.105(5) -0.005(4) 0.063(4) -0.017(4)
C10A 0.108(10) 0.083(11) 0.035(5) 0.002(5) 0.011(5) -0.004(8)
C11A 0.071(10) 0.070(9) 0.044(6) -0.002(6) -0.010(7) 0.000(7)
C10B 0.15(2) 0.091(19) 0.069(10) 0.008(10) -0.005(11) -0.049(17)
C11B 0.12(3) 0.09(2) 0.071(13) 0.006(12) -0.02(2) -0.021(19)
C12 0.045(3) 0.088(4) 0.145(6) -0.058(4) -0.005(3) -0.001(3)
C13 0.041(3) 0.096(4) 0.083(4) -0.023(3) -0.011(2) 0.009(3)
C14 0.039(2) 0.053(2) 0.058(3) 0.009(2) 0.0168(19) 0.0095(18)
C15 0.047(2) 0.044(2) 0.051(2) 0.0071(18) 0.0244(19) -0.0002(17)
C16 0.069(3) 0.056(3) 0.071(3) -0.008(2) 0.038(3) -0.003(2)
C17 0.091(4) 0.069(3) 0.082(4) -0.026(3) 0.040(3) -0.011(3)
C18 0.073(3) 0.064(3) 0.058(3) -0.013(2) 0.017(3) -0.022(3)
C19 0.045(2) 0.069(3) 0.053(3) 0.000(2) 0.013(2) -0.007(2)
C20 0.043(2) 0.057(3) 0.039(2) 0.0032(18) 0.0151(17) -0.0022(18)
C21 0.0352(18) 0.0373(19) 0.041(2) 0.0119(15) 0.0144(16) 0.0040(14)
C22 0.0346(18) 0.0322(18) 0.041(2) 0.0055(15) 0.0107(15) 0.0040(14)
C23 0.0387(18) 0.045(2) 0.0317(17) -0.0047(15) 0.0169(15) -0.0068(16)
C24 0.0424(19) 0.046(2) 0.0309(16) -0.0016(15) 0.0202(15) -0.0044(16)
C25 0.039(2) 0.034(2) 0.050(2) -0.0130(17) 0.0157(17) -0.0021(15)
C26 0.0381(19) 0.0380(19) 0.040(2) 0.0010(16) 0.0129(16) 0.0024(15)
C1S 0.111(6) 0.119(6) 0.107(5) 0.002(4) 0.070(5) -0.003(4)
Cl1S 0.0847(19) 0.0818(16) 0.0827(17) -0.0047(13) 0.0018(14) -0.0009(13)
Cl2S 0.122(2) 0.0750(16) 0.109(2) 0.0176(13) 0.0547(17) 0.0080(14)
Cl3S 0.153(5) 0.095(4) 0.068(3) -0.018(2) 0.048(3) -0.043(3)
Cl4S 0.095(7) 0.47(3) 0.217(14) -0.030(15) 0.047(8) -0.091(12)

loop_
_atom_type_symbol
_atom_type_description
_atom_type_scat_dispersion_real
_atom_type_scat_dispersion_imag
_atom_type_scat_source
C C 0.0033 0.0016 'International Tables Vol C Tables 4.2.6.8 and 6.1.1.4'
H H 0.0000 0.0000 'International Tables Vol C Tables 4.2.6.8 and 6.1.1.4'
N N 0.0061 0.0033 'International Tables Vol C Tables 4.2.6.8 and 6.1.1.4'
O O 0.0106 0.0060 'International Tables Vol C Tables 4.2.6.8 and 6.1.1.4'
Cl Cl 0.1484 0.1585 'International Tables Vol C Tables 4.2.6.8 and 6.1.1.4'
Cr Cr 0.3209 0.6236 'International Tables Vol C Tables 4.2.6.8 and 6.1.1.4'
Mn Mn 0.3368 0.7283 'International Tables Vol C Tables 4.2.6.8 and 6.1.1.4'
Fe Fe 0.3463 0.8444 'International Tables Vol C Tables 4.2.6.8 and 6.1.1.4'

loop_
_geom_angle_atom_site_label_1
_geom_angle_atom_site_label_2
_geom_angle_atom_site_label_3
_geom_angle
_geom_angle_site_symmetry_1
_geom_angle_site_symmetry_3
O1 Fe O2 104.53(18) . .
O1 Fe N1 88.06(16) . .
O2 Fe N1 89.28(14) . .
O1 Fe N4 92.41(16) . .
O2 Fe N4 87.52(14) . .
N1 Fe N4 176.78(15) . .
O1 Fe N2 158.09(19) . .
O2 Fe N2 92.32(17) . .
N1 Fe N2 78.09(18) . .
N4 Fe N2 102.37(18) . .
O1 Fe N3 88.16(17) . .
O2 Fe N3 161.20(15) . .
N1 Fe N3 105.22(16) . .
N4 Fe N3 77.99(15) . .
N2 Fe N3 79.36(17) . .
O4 Mn1 O3 93.76(11) . .
O4 Mn1 O9 94.81(12) . .
O3 Mn1 O9 171.27(11) . .
O4 Mn1 O7 95.27(11) . .
O3 Mn1 O7 97.84(11) . .
O9 Mn1 O7 79.76(11) . .
O4 Mn1 O5 170.75(11) . .
O3 Mn1 O5 79.90(10) . .
O9 Mn1 O5 91.77(11) . .
O7 Mn1 O5 92.28(11) . .
O4 Mn1 O6 79.69(10) . .
O3 Mn1 O6 94.57(11) . .
O9 Mn1 O6 88.56(11) . .
O7 Mn1 O6 166.89(11) . .
O5 Mn1 O6 94.02(11) . .
O15 Mn2 O10 93.63(11) . .
O15 Mn2 O16 80.55(11) . .
O10 Mn2 O16 93.23(12) . .
O15 Mn2 O11 94.69(11) . .
O10 Mn2 O11 94.36(11) . .
O16 Mn2 O11 171.28(11) . .
O15 Mn2 O8 170.00(11) . .
O10 Mn2 O8 79.71(10) . .
O16 Mn2 O8 92.31(11) . .
O11 Mn2 O8 93.26(11) . .
O15 Mn2 O12 93.59(12) . .
O10 Mn2 O12 170.87(11) . .
O16 Mn2 O12 93.46(11) . .
O11 Mn2 O12 79.48(11) . .
O8 Mn2 O12 93.82(11) . .
C1 O1 Fe 131.6(3) . .
C20 O2 Fe 133.2(3) . .
C21 O3 Mn1 114.1(2) . .
C21 O4 Mn1 114.7(2) 4_565 .
C22 O5 Mn1 112.8(2) . .
C22 O6 Mn1 112.9(2) 4_565 .
C23 O7 Mn1 113.4(2) . .
C23 O8 Mn2 113.2(2) . .
C24 O9 Mn1 113.7(2) . .
C24 O10 Mn2 114.0(2) . .
C25 O11 Mn2 113.8(2) . .
C25 O12 Mn2 113.6(2) 3_756 .
C26 O15 Mn2 113.4(2) 3_755 .
C26 O16 Mn2 113.1(2) . .
C7 N1 C8 118.0(4) . .
C7 N1 Fe 125.0(3) . .
C8 N1 Fe 116.5(4) . .
C9 N2 C10B 135.4(16) . .
C9 N2 C10A 105.2(8) . .
C10B N2 C10A 41.2(13) . .
C9 N2 Fe 107.2(4) . .
C10B N2 Fe 111.1(9) . .
C10A N2 Fe 107.9(6) . .
C9 N2 H2N 112.1 . .
C10B N2 H2N 73.5 . .
C10A N2 H2N 112.1 . .
Fe N2 H2N 112.1 . .
C11A N3 C12 109.1(9) . .
C11A N3 C11B 23.1(15) . .
C12 N3 C11B 132.0(16) . .
C11A N3 Fe 113.9(10) . .
C12 N3 Fe 106.9(3) . .
C11B N3 Fe 104.0(13) . .
C11A N3 H3N 108.9 . .
C12 N3 H3N 108.9 . .
C11B N3 H3N 94.4 . .
Fe N3 H3N 108.9 . .
C14 N4 C13 117.2(4) . .
C14 N4 Fe 125.9(3) . .
C13 N4 Fe 116.5(3) . .
O1 C1 C2 119.4(5) . .
O1 C1 C6 122.5(4) . .
C2 C1 C6 118.1(5) . .
C3 C2 C1 121.5(6) . .
C3 C2 H2 119.2 . .
C1 C2 H2 119.2 . .
C2 C3 C4 120.8(6) . .
C2 C3 H3 119.6 . .
C4 C3 H3 119.6 . .
C5 C4 C3 118.5(6) . .
C5 C4 H4 120.8 . .
C3 C4 H4 120.8 . .
C4 C5 C6 121.7(6) . .
C4 C5 H5 119.1 . .
C6 C5 H5 119.1 . .
C5 C6 C1 119.2(5) . .
C5 C6 C7 118.1(5) . .
C1 C6 C7 122.7(4) . .
N1 C7 C6 126.0(4) . .
N1 C7 H7 117.0 . .
C6 C7 H7 117.0 . .
C9 C8 N1 109.7(5) . .
C9 C8 H8A 109.7 . .
N1 C8 H8A 109.7 . .
C9 C8 H8B 109.7 . .
N1 C8 H8B 109.7 . .
H8A C8 H8B 108.2 . .
C8 C9 N2 111.0(5) . .
C8 C9 H9A 109.4 . .
N2 C9 H9A 109.4 . .
C8 C9 H9B 109.4 . .
N2 C9 H9B 109.4 . .
H9A C9 H9B 108.0 . .
N2 C10A C11A 105.2(13) . .
N2 C10A H10A 110.7 . .
C11A C10A H10A 110.7 . .
N2 C10A H10B 110.7 . .
C11A C10A H10B 110.7 . .
H10A C10A H10B 108.8 . .
N3 C11A C10A 104.9(13) . .
N3 C11A H11A 110.8 . .
C10A C11A H11A 110.8 . .
N3 C11A H11B 110.8 . .
C10A C11A H11B 110.8 . .
H11A C11A H11B 108.8 . .
C11B C10B N2 100(3) . .
C11B C10B H10C 111.8 . .
N2 C10B H10C 111.8 . .
C11B C10B H10D 111.8 . .
N2 C10B H10D 111.8 . .
H10C C10B H10D 109.6 . .
C10B C11B N3 112(4) . .
C10B C11B H11C 109.1 . .
N3 C11B H11C 109.1 . .
C10B C11B H11D 109.1 . .
N3 C11B H11D 109.1 . .
H11C C11B H11D 107.8 . .
C13 C12 N3 112.1(5) . .
C13 C12 H12A 109.2 . .
N3 C12 H12A 109.2 . .
C13 C12 H12B 109.2 . .
N3 C12 H12B 109.2 . .
H12A C12 H12B 107.9 . .
C12 C13 N4 109.2(4) . .
C12 C13 H13A 109.8 . .
N4 C13 H13A 109.8 . .
C12 C13 H13B 109.8 . .
N4 C13 H13B 109.8 . .
H13A C13 H13B 108.3 . .
N4 C14 C15 125.3(4) . .
N4 C14 H14 117.3 . .
C15 C14 H14 117.3 . .
C16 C15 C20 118.7(4) . .
C16 C15 C14 118.0(4) . .
C20 C15 C14 123.3(4) . .
C17 C16 C15 121.0(5) . .
C17 C16 H16 119.5 . .
C15 C16 H16 119.5 . .
C16 C17 C18 120.4(5) . .
C16 C17 H17 119.8 . .
C18 C17 H17 119.8 . .
C19 C18 C17 120.5(5) . .
C19 C18 H18 119.7 . .
C17 C18 H18 119.7 . .
C18 C19 C20 120.7(4) . .
C18 C19 H19 119.7 . .
C20 C19 H19 119.7 . .
O2 C20 C19 119.0(4) . .
O2 C20 C15 122.4(4) . .
C19 C20 C15 118.6(4) . .
O3 C21 O4 127.9(3) . 4_566
O3 C21 C22 116.6(3) . .
O4 C21 C22 115.5(3) 4_566 .
O6 C22 O5 126.3(3) 4_566 .
O6 C22 C21 117.1(3) 4_566 .
O5 C22 C21 116.6(3) . .
O8 C23 O7 126.5(3) . .
O8 C23 C24 117.2(3) . .
O7 C23 C24 116.3(3) . .
O9 C24 O10 127.4(3) . .
O9 C24 C23 116.7(3) . .
O10 C24 C23 115.9(3) . .
O12 C25 O11 127.0(3) 3_756 .
O12 C25 C25 117.5(5) 3_756 3_756
O11 C25 C25 115.5(4) . 3_756
O16 C26 O15 127.0(3) . 3_755
O16 C26 C26 117.0(4) . 3_755
O15 C26 C26 116.0(4) 3_755 3_755
Cl4S C1S Cl3S 122.4(6) . .
Cl4S C1S Cl2S 82.4(8) . .
Cl3S C1S Cl2S 92.7(4) . .
Cl4S C1S Cl1S 26.7(7) . .
Cl3S C1S Cl1S 123.9(4) . .
Cl2S C1S Cl1S 108.7(4) . .
Cl4S C1S H1S1 116.4 . .
Cl3S C1S H1S1 18.5 . .
Cl2S C1S H1S1 110.0 . .
Cl1S C1S H1S1 110.0 . .
Cl4S C1S H1S2 125.7 . .
Cl3S C1S H1S2 109.9 . .
Cl2S C1S H1S2 110.0 . .
Cl1S C1S H1S2 110.0 . .
H1S1 C1S H1S2 108.3 . .
Cl4S C1S H1S3 106.1 . .
Cl3S C1S H1S3 106.9 . .
Cl2S C1S H1S3 41.5 . .
Cl1S C1S H1S3 123.6 . .
H1S1 C1S H1S3 124.3 . .
H1S2 C1S H1S3 68.5 . .
Cl4S C1S H1S4 107.1 . .
Cl3S C1S H1S4 106.8 . .
Cl2S C1S H1S4 147.5 . .
Cl1S C1S H1S4 82.1 . .
H1S1 C1S H1S4 93.8 . .
H1S2 C1S H1S4 39.2 . .
H1S3 C1S H1S4 106.7 . .
C1S Cl2S H1S3 33.3 . .

loop_
_geom_bond_atom_site_label_1
_geom_bond_atom_site_label_2
_geom_bond_distance
_geom_bond_site_symmetry_2
Fe O1 1.888(4) .
Fe O2 1.892(3) .
Fe N1 2.079(4) .
Fe N4 2.091(4) .
Fe N2 2.161(4) .
Fe N3 2.164(4) .
Mn1 O4 2.070(3) .
Mn1 O3 2.076(3) .
Mn1 O9 2.077(3) .
Mn1 O7 2.083(3) .
Mn1 O5 2.091(3) .
Mn1 O6 2.092(3) .
Mn2 O15 2.066(3) .
Mn2 O10 2.075(3) .
Mn2 O16 2.076(3) .
Mn2 O11 2.084(3) .
Mn2 O8 2.088(3) .
Mn2 O12 2.091(3) .
O1 C1 1.321(6) .
O2 C20 1.316(5) .
O3 C21 1.238(4) .
O4 C21 1.252(4) 4_565
O5 C22 1.261(4) .
O6 C22 1.252(4) 4_565
O7 C23 1.259(4) .
O8 C23 1.248(4) .
O9 C24 1.251(4) .
O10 C24 1.258(4) .
O11 C25 1.265(5) .
O12 C25 1.235(5) 3_756
O15 C26 1.259(4) 3_755
O16 C26 1.245(4) .
N1 C7 1.280(6) .
N1 C8 1.469(6) .
N2 C9 1.488(8) .
N2 C10B 1.50(2) .
N2 C10A 1.540(14) .
N2 H2N 0.9100 .
N3 C11A 1.46(3) .
N3 C12 1.490(8) .
N3 C11B 1.54(5) .
N3 H3N 0.9100 .
N4 C14 1.285(6) .
N4 C13 1.465(6) .
C1 C2 1.401(7) .
C1 C6 1.419(7) .
C2 C3 1.354(8) .
C2 H2 0.9300 .
C3 C4 1.411(9) .
C3 H3 0.9300 .
C4 C5 1.374(8) .
C4 H4 0.9300 .
C5 C6 1.396(7) .
C5 H5 0.9300 .
C6 C7 1.438(7) .
C7 H7 0.9300 .
C8 C9 1.464(9) .
C8 H8A 0.9700 .
C8 H8B 0.9700 .
C9 H9A 0.9700 .
C9 H9B 0.9700 .
C10A C11A 1.61(3) .
C10A H10A 0.9700 .
C10A H10B 0.9700 .
C11A H11A 0.9700 .
C11A H11B 0.9700 .
C10B C11B 1.46(5) .
C10B H10C 0.9700 .
C10B H10D 0.9700 .
C11B H11C 0.9700 .
C11B H11D 0.9700 .
C12 C13 1.445(7) .
C12 H12A 0.9700 .
C12 H12B 0.9700 .
C13 H13A 0.9700 .
C13 H13B 0.9700 .
C14 C15 1.429(6) .
C14 H14 0.9300 .
C15 C16 1.404(6) .
C15 C20 1.422(6) .
C16 C17 1.366(7) .
C16 H16 0.9300 .
C17 C18 1.378(8) .
C17 H17 0.9300 .
C18 C19 1.375(7) .
C18 H18 0.9300 .
C19 C20 1.404(6) .
C19 H19 0.9300 .
C21 O4 1.252(4) 4_566
C21 C22 1.556(5) .
C22 O6 1.252(4) 4_566
C23 C24 1.547(5) .
C25 O12 1.235(5) 3_756
C25 C25 1.554(7) 3_756
C26 O15 1.259(4) 3_755
C26 C26 1.561(7) 3_755
C1S Cl4S 1.642(12) .
C1S Cl3S 1.684(8) .
C1S Cl2S 1.704(7) .
C1S Cl1S 1.805(8) .
C1S H1S1 0.9700 .
C1S H1S2 0.9700 .
C1S H1S3 0.9700 .
C1S H1S4 0.9700 .
Cl2S H1S3 1.1699 .
